data_4350453
loop_
_publ_author_name
'Dan, Meenakshi'
'Cheetham, A. K.'
'Rao, C. N. R.'

_publ_section_title
;
 Diverse structures and dimensionalities in hybrid frameworks of strontium
 and lanthanum with isomeric dihydroxybenzoates.
;
_journal_issue 20
_journal_name_full 'Inorganic chemistry'
_journal_page_first 8227
_journal_page_last 8238
_journal_paper_doi 10.1021/ic060917k
_journal_volume 45
_journal_year 2006
_chemical_formula_sum 'C11 H15 La O10'
_chemical_formula_weight 446.14
_space_group_IT_number 14
_space_group_name_Hall '-P 2yn'
_space_group_name_H-M_alt 'P 1 21/n 1'
_symmetry_cell_setting monoclinic
_symmetry_space_group_name_H-M 'P 1 21/n 1'
_atom_sites_solution_hydrogens geom
_atom_sites_solution_primary direct
_atom_sites_solution_secondary difmap
_audit_creation_method SHELXL
_cell_angle_alpha 90.00
_cell_angle_beta 104.0690(10)
_cell_angle_gamma 90.00
_cell_formula_units_Z 4
_cell_length_a 11.1858(3)
_cell_length_b 8.39390(10)
_cell_length_c 16.5029(3)
_cell_measurement_temperature 293(2)
_cell_volume 1503.02(5)
_computing_structure_refinement 'SHELXL-93 (Sheldrick, 1993)'
_computing_structure_solution 'SHELXS-86 (Sheldrick, 1990)'
_diffrn_ambient_temperature 293(2)
_diffrn_radiation_monochromator graphite
_diffrn_radiation_source 'fine-focus sealed tube'
_diffrn_radiation_type MoK\a
_diffrn_radiation_wavelength 0.71073
_diffrn_reflns_av_R_equivalents 0.0344
_diffrn_reflns_av_sigmaI/netI 0.0395
_diffrn_reflns_limit_h_max 12
_diffrn_reflns_limit_h_min -7
_diffrn_reflns_limit_k_max 9
_diffrn_reflns_limit_k_min -8
_diffrn_reflns_limit_l_max 18
_diffrn_reflns_limit_l_min -18
_diffrn_reflns_number 5842
_diffrn_reflns_theta_max 23.26
_diffrn_reflns_theta_min 2.00
_exptl_absorpt_coefficient_mu 2.890
_exptl_absorpt_correction_T_max 1.000000
_exptl_absorpt_correction_T_min 0.641704
_exptl_absorpt_correction_type empirical
_exptl_crystal_colour colorless
_exptl_crystal_density_diffrn 1.972
_exptl_crystal_description block
_exptl_crystal_F_000 872
_exptl_crystal_size_max 0.3
_exptl_crystal_size_mid 0.3
_exptl_crystal_size_min 0.27
_refine_diff_density_max 0.618
_refine_diff_density_min -0.936
_refine_diff_density_rms 0.106
_refine_ls_extinction_method none
_refine_ls_goodness_of_fit_all 1.034
_refine_ls_goodness_of_fit_obs 1.084
_refine_ls_hydrogen_treatment mixed
_refine_ls_matrix_type full
_refine_ls_number_parameters 215
_refine_ls_number_reflns 2158
_refine_ls_number_restraints 0
_refine_ls_restrained_S_all 1.034
_refine_ls_restrained_S_obs 1.084
_refine_ls_R_factor_all 0.0275
_refine_ls_R_factor_obs 0.0240
_refine_ls_shift/esd_max 0.002
_refine_ls_shift/esd_mean 0.000
_refine_ls_structure_factor_coef Fsqd
_refine_ls_weighting_details 'w=1/[\s^2^(Fo^2^)+(0.0309P)^2^+0.0000P] where P=(Fo^2^+2Fc^2^)/3'
_refine_ls_weighting_scheme calc
_refine_ls_wR_factor_all 0.0597
_refine_ls_wR_factor_obs 0.0587
_reflns_number_observed 1925
_reflns_number_total 2158
_reflns_observed_criterion >2sigma(I)
_cod_data_source_file ic060917ksi20060526_012106.cif
_cod_data_source_block compound_VIII
_cod_depositor_comments
;
The following automatic conversions were performed:

data item '_symmetry_cell_setting' value 'Monoclinic' was changed to
'monoclinic' in accordance with the
/home/saulius/struct/COD-crude-data/automatic-downloads/DataCite-retrospective/ACS/depositions/lib/dictionaries/cif_core.dic
dictionary named 'cif_core.dic' version 2.4.2 last updated on
2011-04-26.

data item '_refine_ls_weighting_scheme' value 'calc
w=1/[\s^2^(Fo^2^)+(0.0309P)^2^+0.0000P] where P=(Fo^2^+2Fc^2^)/3' was
changed to 'calc'. A new data item '_refine_ls_weighting_details' was
created with the value set to
'w=1/[\s^2^(Fo^2^)+(0.0309P)^2^+0.0000P] where P=(Fo^2^+2Fc^2^)/3'.

Automatic conversion script
Id: cif_fix_values 6909 2019-04-08 15:41:33Z antanas 
;
_cod_original_sg_symbol_H-M P2(1)/n
_cod_database_code 4350453

loop_
_symmetry_equiv_pos_as_xyz
'x, y, z'
'-x+1/2, y+1/2, -z+1/2'
'-x, -y, -z'
'x-1/2, -y-1/2, z-1/2'

loop_
_atom_site_aniso_label
_atom_site_aniso_U_11
_atom_site_aniso_U_22
_atom_site_aniso_U_33
_atom_site_aniso_U_23
_atom_site_aniso_U_13
_atom_site_aniso_U_12
La1 0.0168(2) 0.0175(2) 0.0131(2) 0.00004(9) 0.00159(10) -0.00030(10)
O1 0.024(2) 0.0242(15) 0.0256(15) -0.0102(13) 0.0003(13) -0.0033(13)
O2 0.021(2) 0.042(2) 0.0248(15) 0.0088(14) 0.0055(13) -0.0021(14)
O3 0.040(2) 0.036(2) 0.027(2) 0.0011(14) 0.0113(15) 0.006(2)
O4 0.023(2) 0.038(2) 0.0203(15) 0.0086(13) 0.0022(13) -0.0007(14)
O5 0.049(2) 0.026(2) 0.018(2) -0.002(2) -0.002(2) 0.011(2)
O6 0.021(2) 0.041(2) 0.041(2) -0.013(2) 0.003(2) -0.001(2)
O7 0.049(2) 0.025(2) 0.030(2) 0.0045(14) 0.016(2) 0.009(2)
O8 0.034(2) 0.025(2) 0.026(2) -0.0098(13) -0.0081(14) 0.0005(14)
O9 0.022(2) 0.054(2) 0.034(2) 0.004(2) 0.0071(14) 0.002(2)
O10 0.031(2) 0.068(2) 0.026(2) 0.024(2) 0.0048(15) 0.010(2)
C1 0.025(2) 0.026(2) 0.032(2) -0.004(2) 0.004(2) -0.001(2)
C2 0.026(2) 0.023(2) 0.020(2) 0.000(2) 0.008(2) -0.003(2)
C3 0.025(2) 0.019(2) 0.020(2) -0.002(2) 0.004(2) -0.002(2)
C4 0.029(2) 0.023(2) 0.030(2) 0.002(2) 0.010(2) 0.001(2)
C5 0.030(2) 0.030(2) 0.028(2) 0.009(2) 0.010(2) 0.006(2)
C6 0.025(2) 0.021(2) 0.022(2) 0.002(2) 0.007(2) 0.002(2)
C7 0.030(2) 0.041(3) 0.054(3) 0.013(2) 0.023(2) 0.004(2)
C8 0.051(3) 0.049(3) 0.033(3) 0.022(2) 0.023(2) 0.021(3)
C9 0.070(4) 0.038(3) 0.067(4) -0.003(3) 0.026(3) 0.022(3)
C10 0.048(3) 0.043(3) 0.050(3) 0.022(3) 0.035(3) 0.017(3)
C11 0.045(3) 0.025(2) 0.039(3) -0.006(2) 0.002(2) 0.008(2)

loop_
_atom_site_label
_atom_site_type_symbol
_atom_site_fract_x
_atom_site_fract_y
_atom_site_fract_z
_atom_site_U_iso_or_equiv
_atom_site_thermal_displace_type
_atom_site_occupancy
_atom_site_calc_flag
_atom_site_refinement_flags
La1 La 0.33169(2) 0.55779(2) -0.582565(12) 0.01613(11) Uani 1 d .
O1 O 0.4885(2) 0.6631(3) -0.4585(2) 0.0257(7) Uani 1 d .
O2 O 0.4829(3) 0.3479(4) -0.3697(2) 0.0291(7) Uani 1 d .
O3 O 0.2141(3) 0.7495(4) -0.5124(2) 0.0337(7) Uani 1 d .
O4 O 0.3031(3) 0.3918(3) -0.4604(2) 0.0274(7) Uani 1 d .
O5 O 0.2706(3) 0.5598(4) -0.7409(2) 0.0327(8) Uani 1 d .
O6 O 0.1059(3) 0.4757(4) -0.6092(2) 0.0351(8) Uani 1 d .
O7 O 0.2434(3) 0.8327(3) -0.6320(2) 0.0337(7) Uani 1 d .
O8 O 0.3523(3) 0.2768(3) -0.6427(2) 0.0309(7) Uani 1 d .
O9 O 0.0982(3) 0.3303(4) -0.4210(2) 0.0368(8) Uani 1 d .
H9A H 0.1422(3) 0.3579(4) -0.4515(2) 0.055 Uiso 1 calc R
O10 O 0.4902(3) 0.2446(4) -0.2244(2) 0.0420(8) Uani 1 d .
H10A H 0.5165(3) 0.2733(4) -0.2643(2) 0.063 Uiso 1 calc R
C1 C 0.2034(4) 0.8563(5) -0.5673(3) 0.0283(10) Uani 1 d .
C2 C 0.5452(4) 0.7608(5) -0.4044(2) 0.0225(9) Uani 1 d .
C3 C 0.3654(4) 0.3440(5) -0.3895(2) 0.0214(9) Uani 1 d .
C4 C 0.1700(4) 0.2822(5) -0.3458(3) 0.0267(10) Uani 1 d .
C5 C 0.3651(4) 0.2418(5) -0.2468(3) 0.0286(10) Uani 1 d .
C6 C 0.3000(4) 0.2865(5) -0.3284(2) 0.0227(9) Uani 1 d .
C7 C 0.1091(4) 0.2314(5) -0.2865(3) 0.0396(12) Uani 1 d .
H7A H 0.0235(4) 0.2262(5) -0.2993(3) 0.048 Uiso 1 calc R
C8 C 0.3042(5) 0.1960(6) -0.1873(3) 0.0421(13) Uani 1 d .
H8A H 0.3482(5) 0.1703(6) -0.1335(3) 0.050 Uiso 1 calc R
C9 C 0.1444(6) 1.0109(6) -0.5548(4) 0.057(2) Uani 1 d .
H9B H 0.1429(6) 1.0796(6) -0.6016(4) 0.085 Uiso 1 calc R
H9C H 0.1906(6) 1.0606(6) -0.5046(4) 0.085 Uiso 1 calc R
H9D H 0.0616(6) 0.9919(6) -0.5504(4) 0.085 Uiso 1 calc R
C10 C 0.1780(5) 0.1888(6) -0.2084(3) 0.0429(13) Uani 1 d .
H10B H 0.1375(5) 0.1541(6) -0.1687(3) 0.052 Uiso 1 calc R
C11 C 0.4898(5) 0.9210(5) -0.3960(3) 0.0379(12) Uani 1 d .
H11A H 0.4122(5) 0.9304(5) -0.4363(3) 0.057 Uiso 1 calc R
H11B H 0.5446(5) 1.0031(5) -0.4056(3) 0.057 Uiso 1 calc R
H11C H 0.4773(5) 0.9321(5) -0.3408(3) 0.057 Uiso 1 calc R
H4 H 0.2305(53) 0.6549(70) -0.7688(33) 0.068(18) Uiso 1 d .
H3 H 0.2714(43) 0.4953(55) -0.7682(27) 0.016(14) Uiso 1 d .
H2 H 0.0561(55) 0.5226(65) -0.5921(34) 0.047(18) Uiso 1 d .
H1 H 0.0770(62) 0.4150(71) -0.6505(39) 0.078(23) Uiso 1 d .

loop_
_atom_type_symbol
_atom_type_description
_atom_type_scat_dispersion_real
_atom_type_scat_dispersion_imag
_atom_type_scat_source
C C 0.0033 0.0016 'International Tables Vol C Tables 4.2.6.8 and 6.1.1.4'
H H 0.0000 0.0000 'International Tables Vol C Tables 4.2.6.8 and 6.1.1.4'
O O 0.0106 0.0060 'International Tables Vol C Tables 4.2.6.8 and 6.1.1.4'
La La -0.2871 2.4523 'International Tables Vol C Tables 4.2.6.8 and 6.1.1.4'

loop_
_geom_angle_atom_site_label_1
_geom_angle_atom_site_label_2
_geom_angle_atom_site_label_3
_geom_angle
_geom_angle_site_symmetry_1
_geom_angle_site_symmetry_3
O1 La1 O2 71.28(9) . 3_664
O1 La1 O3 74.99(9) . .
O2 La1 O3 120.16(9) 3_664 .
O1 La1 O4 75.12(9) . .
O2 La1 O4 133.99(9) 3_664 .
O3 La1 O4 78.78(9) . .
O1 La1 O5 142.93(10) . .
O2 La1 O5 73.25(10) 3_664 .
O3 La1 O5 115.30(11) . .
O4 La1 O5 140.28(10) . .
O1 La1 O6 134.60(11) . .
O2 La1 O6 152.49(10) 3_664 .
O3 La1 O6 69.37(12) . .
O4 La1 O6 71.20(10) . .
O5 La1 O6 79.41(12) . .
O1 La1 O7 94.67(9) . .
O2 La1 O7 84.27(9) 3_664 .
O3 La1 O7 50.97(9) . .
O4 La1 O7 129.40(9) . .
O5 La1 O7 71.29(11) . .
O6 La1 O7 84.23(11) . .
O1 La1 O8 121.55(9) . .
O2 La1 O8 90.57(9) 3_664 .
O3 La1 O8 149.19(10) . .
O4 La1 O8 81.04(9) . .
O5 La1 O8 68.79(10) . .
O6 La1 O8 82.21(11) . .
O7 La1 O8 139.52(9) . .
O1 La1 O1 72.93(9) . 3_664
O2 La1 O1 71.02(9) 3_664 3_664
O3 La1 O1 139.53(8) . 3_664
O4 La1 O1 69.67(9) . 3_664
O5 La1 O1 105.17(10) . 3_664
O6 La1 O1 120.27(10) . 3_664
O7 La1 O1 154.74(9) . 3_664
O8 La1 O1 48.74(8) . 3_664
O1 La1 C1 83.60(10) . .
O2 La1 C1 102.46(11) 3_664 .
O3 La1 C1 25.35(10) . .
O4 La1 C1 104.05(11) . .
O5 La1 C1 93.89(12) . .
O6 La1 C1 76.15(12) . .
O7 La1 C1 25.65(10) . .
O8 La1 C1 154.54(10) . .
O1 La1 C1 156.52(10) 3_664 .
O1 La1 C2 97.38(10) . 3_664
O2 La1 C2 80.38(10) 3_664 3_664
O3 La1 C2 152.49(10) . 3_664
O4 La1 C2 73.70(10) . 3_664
O5 La1 C2 86.94(11) . 3_664
O6 La1 C2 101.35(12) . 3_664
O7 La1 C2 156.27(9) . 3_664
O8 La1 C2 24.21(9) . 3_664
O1 La1 C2 24.53(9) 3_664 3_664
C1 La1 C2 177.16(11) . 3_664
O1 La1 La1 37.99(6) . 3_664
O2 La1 La1 66.31(6) 3_664 3_664
O3 La1 La1 109.55(7) . 3_664
O4 La1 La1 67.82(6) . 3_664
O5 La1 La1 130.28(9) . 3_664
O6 La1 La1 138.18(8) . 3_664
O7 La1 La1 129.13(7) . 3_664
O8 La1 La1 83.62(6) . 3_664
O1 La1 La1 34.94(5) 3_664 3_664
C1 La1 La1 121.59(8) . 3_664
C2 La1 La1 59.42(8) 3_664 3_664
C2 O1 La1 159.4(3) . .
C2 O1 La1 93.0(2) . 3_664
La1 O1 La1 107.07(9) . 3_664
C3 O2 La1 143.4(2) . 3_664
C1 O3 La1 95.3(2) . .
C3 O4 La1 139.3(2) . .
C1 O7 La1 93.4(2) . .
C2 O8 La1 98.3(2) 3_664 .
O3 C1 O7 120.2(4) . .
O3 C1 C9 119.2(4) . .
O7 C1 C9 120.6(4) . .
O3 C1 La1 59.3(2) . .
O7 C1 La1 60.9(2) . .
C9 C1 La1 176.4(3) . .
O8 C2 O1 120.0(4) 3_664 .
O8 C2 C11 120.1(4) 3_664 .
O1 C2 C11 120.0(4) . .
O8 C2 La1 57.5(2) 3_664 3_664
O1 C2 La1 62.4(2) . 3_664
C11 C2 La1 177.5(3) . 3_664
O4 C3 O2 121.9(4) . .
O4 C3 C6 118.9(3) . .
O2 C3 C6 119.2(3) . .
O9 C4 C7 116.7(4) . .
O9 C4 C6 121.8(4) . .
C7 C4 C6 121.5(4) . .
O10 C5 C8 117.7(4) . .
O10 C5 C6 120.8(4) . .
C8 C5 C6 121.4(4) . .
C4 C6 C5 116.9(4) . .
C4 C6 C3 122.0(4) . .
C5 C6 C3 120.9(4) . .
C10 C7 C4 118.7(4) . .
C10 C8 C5 119.2(4) . .
C8 C10 C7 122.2(4) . .

loop_
_geom_bond_atom_site_label_1
_geom_bond_atom_site_label_2
_geom_bond_distance
_geom_bond_site_symmetry_2
La1 O1 2.510(2) .
La1 O2 2.518(3) 3_664
La1 O3 2.530(3) .
La1 O4 2.534(3) .
La1 O5 2.535(3) .
La1 O6 2.550(3) .
La1 O7 2.564(3) .
La1 O8 2.591(3) .
La1 O1 2.698(3) 3_664
La1 C1 2.928(4) .
La1 C2 3.039(4) 3_664
La1 La1 4.1901(4) 3_664
O1 C2 1.264(4) .
O1 La1 2.698(3) 3_664
O2 C3 1.276(5) .
O2 La1 2.518(3) 3_664
O3 C1 1.259(5) .
O4 C3 1.272(4) .
O7 C1 1.270(5) .
O8 C2 1.259(5) 3_664
O9 C4 1.365(5) .
O10 C5 1.358(5) .
C1 C9 1.493(6) .
C2 O8 1.259(5) 3_664
C2 C11 1.501(6) .
C2 La1 3.039(4) 3_664
C3 C6 1.465(5) .
C4 C7 1.388(6) .
C4 C6 1.412(6) .
C5 C8 1.379(6) .
C5 C6 1.416(5) .
C7 C10 1.379(7) .
C8 C10 1.370(7) .
